data_4062057
loop_
_publ_author_name
'Garralda, Mar\'ia A.'
'Hern\'andez, Ricardo'
'Ibarlucea, Lourdes'
'Pinilla, Elena'
'Torres, M. Rosario'

_publ_section_title
;
 Synthesis and Characterization of Hydridoirida-\b-diketones Formed
 by the Reaction of [{Ir(Cod)Cl}2] (Cod = 1,5-cyclooctadiene) with
 o-(Diphenylphosphino)benzaldehyde
;
_journal_coden_ASTM ORGND7
_journal_issue 17
_journal_name_full Organometallics
_journal_page_first 3600
_journal_page_last 3603
_journal_paper_doi 10.1021/om0301278
_journal_volume 22
_journal_year 2003
_chemical_formula_sum 'C38 H30 Cl Ir O9 P2'
_chemical_formula_weight 920.21
_space_group_IT_number 14
_symmetry_cell_setting monoclinic
_symmetry_space_group_name_Hall '-P 2ybc'
_symmetry_space_group_name_H-M 'P 1 21/c 1'
_cell_angle_alpha 90.00
_cell_angle_beta 96.1300(10)
_cell_angle_gamma 90.00
_cell_formula_units_Z 4
_cell_length_a 9.5945(6)
_cell_length_b 23.0849(14)
_cell_length_c 18.9150(12)
_cell_measurement_temperature 296(2)
_cell_volume 4165.5(4)
_diffrn_ambient_temperature 296(2)
_exptl_crystal_density_diffrn 1.467
_cod_depositor_comments
;
The following automatic conversions were performed:
'_symmetry_cell_setting' value 'Monoclinic' changed to 'monoclinic'
according to '/home/saulius/struct/CIF-dictionaries/cif_core.dic'
dictionary named 'cif_core.dic' version 2.4.1 from 2010-06-29.

Automatic conversion script
Id: cif_fix_enum 1527 2010-12-29 10:47:43Z saulius 

 Updated bibliographic information.

 Antanas Vaitkus,
 2019-10-01
;
_cod_original_sg_symbol_H-M 'P 21/c'
_cod_database_code 4062057

loop_
_symmetry_equiv_pos_as_xyz
'x, y, z'
'-x, y+1/2, -z+1/2'
'-x, -y, -z'
'x, -y-1/2, z-1/2'

loop_
_atom_site_label
_atom_site_type_symbol
_atom_site_fract_x
_atom_site_fract_y
_atom_site_fract_z
_atom_site_U_iso_or_equiv
_atom_site_adp_type
_atom_site_occupancy
_atom_site_symmetry_multiplicity
_atom_site_calc_flag
_atom_site_refinement_flags
_atom_site_disorder_assembly
_atom_site_disorder_group
Ir Ir 1.08709(4) 0.333374(19) 0.02754(3) 0.04765(19) Uani 1 1 d . . .
H1 H 1.081(7) 0.399(3) 0.012(4) 0.008(19) Uiso 1 1 d . . .
P1 P 0.9305(3) 0.32648(12) -0.07642(17) 0.0474(7) Uani 1 1 d . . .
P2 P 0.9376(3) 0.34543(13) 0.11755(18) 0.0517(8) Uani 1 1 d . . .
O1 O 1.3615(8) 0.3421(4) -0.0266(5) 0.069(2) Uani 1 1 d . . .
O2 O 1.3659(8) 0.3524(4) 0.1017(5) 0.085(3) Uani 1 1 d . . .
H2 H 1.3565 0.3347 0.0364 0.050 Uiso 1 1 d . . .
C1 C 1.2321(11) 0.3343(5) -0.0437(7) 0.055(3) Uani 1 1 d . . .
C2 C 1.1941(12) 0.3222(4) -0.1205(7) 0.054(3) Uani 1 1 d . . .
C3 C 1.0489(13) 0.3162(5) -0.1459(7) 0.061(3) Uani 1 1 d . . .
C4 C 1.0093(14) 0.3036(6) -0.2171(7) 0.068(4) Uani 1 1 d . . .
H4 H 0.9147 0.3004 -0.2335 0.081 Uiso 1 1 calc R . .
C5 C 1.1086(15) 0.2959(6) -0.2635(8) 0.078(4) Uani 1 1 d . . .
H5 H 1.0820 0.2849 -0.3103 0.094 Uiso 1 1 calc R . .
C6 C 1.2508(15) 0.3047(6) -0.2397(8) 0.077(4) Uani 1 1 d . . .
H6 H 1.3183 0.3011 -0.2712 0.092 Uiso 1 1 calc R . .
C7 C 1.2904(13) 0.3185(5) -0.1695(9) 0.073(4) Uani 1 1 d . . .
H7 H 1.3845 0.3255 -0.1547 0.087 Uiso 1 1 calc R . .
C8 C 0.8234(12) 0.3877(5) -0.1073(7) 0.052(3) Uani 1 1 d . . .
C9 C 0.7271(15) 0.3825(6) -0.1677(8) 0.081(4) Uani 1 1 d . . .
H9 H 0.7160 0.3469 -0.1907 0.097 Uiso 1 1 calc R . .
C10 C 0.6495(18) 0.4284(8) -0.1934(10) 0.111(6) Uani 1 1 d . . .
H10 H 0.5839 0.4242 -0.2330 0.133 Uiso 1 1 calc R . .
C11 C 0.6689(15) 0.4816(6) -0.1600(9) 0.087(5) Uani 1 1 d . . .
H11 H 0.6193 0.5137 -0.1788 0.104 Uiso 1 1 calc R . .
C12 C 0.7582(14) 0.4875(6) -0.1009(9) 0.078(4) Uani 1 1 d . . .
H12 H 0.7681 0.5231 -0.0779 0.093 Uiso 1 1 calc R . .
C13 C 0.8361(13) 0.4399(5) -0.0743(8) 0.065(4) Uani 1 1 d . . .
H13 H 0.8977 0.4439 -0.0332 0.078 Uiso 1 1 calc R . .
C14 C 0.8090(11) 0.2646(5) -0.0861(6) 0.049(3) Uani 1 1 d . . .
C15 C 0.6725(12) 0.2697(6) -0.0684(7) 0.066(4) Uani 1 1 d . . .
H15 H 0.6388 0.3059 -0.0571 0.079 Uiso 1 1 calc R . .
C16 C 0.5866(14) 0.2221(7) -0.0674(9) 0.087(5) Uani 1 1 d . . .
H16 H 0.4946 0.2260 -0.0568 0.105 Uiso 1 1 calc R . .
C17 C 0.6387(16) 0.1697(7) -0.0820(9) 0.087(5) Uani 1 1 d . . .
H17 H 0.5814 0.1372 -0.0818 0.105 Uiso 1 1 calc R . .
C18 C 0.7728(16) 0.1634(5) -0.0971(8) 0.078(4) Uani 1 1 d . . .
H18 H 0.8058 0.1268 -0.1074 0.094 Uiso 1 1 calc R . .
C19 C 0.8601(14) 0.2101(5) -0.0973(7) 0.069(4) Uani 1 1 d . . .
H19 H 0.9534 0.2050 -0.1050 0.083 Uiso 1 1 calc R . .
C20 C 1.2379(11) 0.3457(5) 0.1107(8) 0.059(3) Uani 1 1 d . . .
C21 C 1.2068(12) 0.3537(5) 0.1819(7) 0.056(3) Uani 1 1 d . . .
C22 C 1.0637(13) 0.3563(5) 0.1957(7) 0.058(3) Uani 1 1 d . . .
C23 C 1.0331(15) 0.3665(6) 0.2645(8) 0.076(4) Uani 1 1 d . . .
H23 H 0.9397 0.3682 0.2734 0.091 Uiso 1 1 calc R . .
C24 C 1.1362(17) 0.3741(8) 0.3203(8) 0.091(5) Uani 1 1 d . . .
H24 H 1.1113 0.3826 0.3654 0.110 Uiso 1 1 calc R . .
C25 C 1.2717(18) 0.3694(7) 0.3102(9) 0.095(5) Uani 1 1 d . . .
H25 H 1.3407 0.3722 0.3485 0.114 Uiso 1 1 calc R . .
C26 C 1.3086(15) 0.3604(6) 0.2417(9) 0.080(4) Uani 1 1 d . . .
H26 H 1.4031 0.3587 0.2350 0.096 Uiso 1 1 calc R . .
C27 C 0.8308(12) 0.4124(5) 0.1112(6) 0.051(3) Uani 1 1 d . . .
C28 C 0.8901(13) 0.4641(5) 0.1307(8) 0.071(4) Uani 1 1 d . . .
H28 H 0.9826 0.4662 0.1510 0.085 Uiso 1 1 calc R . .
C29 C 0.8076(18) 0.5147(6) 0.1194(9) 0.097(5) Uani 1 1 d . . .
H29 H 0.8470 0.5506 0.1316 0.116 Uiso 1 1 calc R . .
C30 C 0.6669(15) 0.5116(7) 0.0898(9) 0.091(5) Uani 1 1 d . . .
H30 H 0.6124 0.5448 0.0830 0.109 Uiso 1 1 calc R . .
C31 C 0.6149(14) 0.4604(6) 0.0719(9) 0.082(4) Uani 1 1 d . . .
H31 H 0.5217 0.4579 0.0529 0.098 Uiso 1 1 calc R . .
C32 C 0.6943(13) 0.4092(6) 0.0805(8) 0.072(4) Uani 1 1 d . . .
H32 H 0.6553 0.3738 0.0658 0.086 Uiso 1 1 calc R . .
C33 C 0.8132(11) 0.2898(5) 0.1422(7) 0.051(3) Uani 1 1 d . . .
C34 C 0.8021(13) 0.2391(6) 0.1056(7) 0.065(3) Uani 1 1 d . . .
H34 H 0.8575 0.2321 0.0690 0.078 Uiso 1 1 calc R . .
C35 C 0.7095(14) 0.1992(6) 0.1231(9) 0.077(4) Uani 1 1 d . . .
H35 H 0.7045 0.1640 0.0989 0.093 Uiso 1 1 calc R . .
C36 C 0.6228(13) 0.2078(6) 0.1746(8) 0.074(4) Uani 1 1 d . . .
H36 H 0.5586 0.1797 0.1848 0.089 Uiso 1 1 calc R . .
C37 C 0.6328(13) 0.2582(6) 0.2103(9) 0.077(4) Uani 1 1 d . . .
H37 H 0.5748 0.2652 0.2458 0.093 Uiso 1 1 calc R . .
C38 C 0.7274(13) 0.2991(6) 0.1949(8) 0.070(4) Uani 1 1 d . . .
H38 H 0.7341 0.3336 0.2203 0.084 Uiso 1 1 calc R . .
Cl1 Cl 1.2035(4) 0.19729(14) 0.0334(2) 0.0703(9) Uani 1 1 d . . .
O3 O 1.0884(8) 0.2371(3) 0.0414(5) 0.074(3) Uani 1 1 d . . .
O4 O 1.3165(12) 0.2152(5) 0.0830(6) 0.104 Uiso 1 1 d . . .
O5 O 1.1482(15) 0.1431(6) 0.0417(7) 0.128 Uiso 1 1 d . . .
O6 O 1.2444(11) 0.2013(4) -0.0345(6) 0.094 Uiso 1 1 d . . .
O7 O 0.0575(14) 0.5007(6) 0.5886(7) 0.144 Uiso 1 1 d . . .
O8 O 0.7456(16) 0.5168(6) 0.3047(8) 0.161 Uiso 1 1 d . . .
O9 O 0.0444(14) 0.5473(6) 0.2971(7) 0.135 Uiso 1 1 d . . .

loop_
_atom_site_aniso_label
_atom_site_aniso_U_11
_atom_site_aniso_U_22
_atom_site_aniso_U_33
_atom_site_aniso_U_23
_atom_site_aniso_U_13
_atom_site_aniso_U_12
Ir 0.0283(2) 0.0469(3) 0.0682(3) 0.0022(3) 0.00730(19) 0.0013(2)
P1 0.0326(14) 0.0481(17) 0.062(2) -0.0020(15) 0.0071(13) 0.0009(13)
P2 0.0341(15) 0.0550(19) 0.066(2) 0.0066(16) 0.0076(14) 0.0020(13)
O1 0.037(4) 0.088(7) 0.084(6) 0.001(5) 0.014(4) -0.002(4)
O2 0.034(5) 0.131(8) 0.088(7) -0.002(6) 0.001(5) -0.006(5)
C1 0.027(6) 0.058(7) 0.081(9) 0.005(7) 0.005(6) 0.000(5)
C2 0.040(6) 0.046(7) 0.078(9) 0.006(6) 0.013(6) 0.001(5)
C3 0.046(7) 0.061(8) 0.078(10) -0.003(7) 0.016(7) -0.003(6)
C4 0.049(7) 0.092(10) 0.064(9) -0.009(8) 0.014(7) -0.014(7)
C5 0.079(10) 0.086(10) 0.075(10) 0.013(8) 0.032(8) -0.007(8)
C6 0.067(10) 0.097(11) 0.068(10) 0.003(8) 0.016(8) -0.008(8)
C7 0.043(7) 0.073(9) 0.109(13) 0.015(8) 0.038(8) 0.007(6)
C8 0.046(7) 0.044(7) 0.068(9) -0.002(6) 0.017(6) 0.004(5)
C9 0.084(10) 0.067(9) 0.085(11) 0.000(8) -0.016(9) 0.015(8)
C10 0.101(13) 0.106(13) 0.117(15) -0.004(11) -0.031(11) 0.041(11)
C11 0.071(10) 0.071(10) 0.120(14) 0.012(10) 0.019(10) 0.030(8)
C12 0.061(9) 0.055(8) 0.116(13) 0.003(8) 0.005(9) 0.010(7)
C13 0.047(7) 0.064(9) 0.086(10) 0.007(7) 0.017(7) 0.003(6)
C14 0.031(6) 0.054(7) 0.064(8) -0.002(6) 0.009(5) -0.002(5)
C15 0.036(7) 0.069(9) 0.095(11) -0.004(7) 0.011(7) 0.001(6)
C16 0.035(7) 0.091(11) 0.138(15) -0.001(10) 0.018(8) -0.012(7)
C17 0.063(10) 0.085(11) 0.110(13) 0.014(10) -0.009(9) -0.029(9)
C18 0.086(11) 0.048(8) 0.102(12) -0.005(8) 0.016(9) -0.008(7)
C19 0.060(8) 0.054(8) 0.095(11) -0.001(7) 0.014(8) -0.007(6)
C20 0.024(6) 0.061(8) 0.092(11) -0.004(7) 0.002(6) 0.001(5)
C21 0.038(7) 0.053(7) 0.076(10) 0.005(6) -0.007(6) -0.001(5)
C22 0.055(8) 0.052(7) 0.067(9) 0.006(6) 0.003(7) -0.002(6)
C23 0.062(9) 0.101(11) 0.065(10) 0.006(8) 0.003(8) -0.012(8)
C24 0.073(11) 0.130(14) 0.070(11) 0.003(10) 0.004(9) -0.001(10)
C25 0.088(12) 0.126(14) 0.066(11) 0.013(10) -0.014(9) -0.024(11)
C26 0.056(9) 0.079(9) 0.101(13) 0.022(9) -0.010(8) 0.003(7)
C27 0.043(7) 0.053(7) 0.060(8) 0.008(6) 0.014(6) 0.010(5)
C28 0.053(8) 0.049(8) 0.110(12) -0.007(8) 0.006(8) -0.004(6)
C29 0.103(13) 0.052(9) 0.140(15) 0.018(9) 0.030(11) 0.000(8)
C30 0.053(9) 0.089(12) 0.134(15) 0.034(11) 0.025(9) 0.026(8)
C31 0.048(8) 0.069(9) 0.130(14) 0.021(10) 0.013(8) 0.023(7)
C32 0.049(8) 0.079(9) 0.087(11) 0.014(8) 0.006(7) 0.000(7)
C33 0.038(6) 0.053(7) 0.061(8) 0.014(6) 0.002(6) -0.001(5)
C34 0.057(8) 0.065(8) 0.075(10) 0.003(7) 0.014(7) -0.005(7)
C35 0.066(9) 0.053(8) 0.114(13) -0.018(8) 0.014(9) -0.016(7)
C36 0.046(8) 0.073(10) 0.103(12) 0.024(9) 0.008(8) -0.013(7)
C37 0.054(8) 0.080(10) 0.104(12) 0.020(9) 0.033(8) 0.003(7)
C38 0.058(8) 0.073(9) 0.083(10) 0.006(8) 0.027(8) 0.000(7)
Cl1 0.067(2) 0.059(2) 0.088(3) 0.0106(19) 0.0240(19) 0.0141(17)
O3 0.050(5) 0.048(5) 0.129(9) 0.012(5) 0.028(5) 0.013(4)

loop_
_geom_bond_atom_site_label_1
_geom_bond_atom_site_label_2
_geom_bond_distance
_geom_bond_site_symmetry_2
_geom_bond_publ_flag
Ir C20 2.040(12) . ?
Ir C1 2.038(12) . ?
Ir O3 2.237(8) . ?
Ir P1 2.349(3) . ?
Ir P2 2.357(3) . ?
Ir H1 1.54(7) . ?
P1 C8 1.807(11) . ?
P1 C14 1.841(11) . ?
P1 C3 1.842(13) . ?
P2 C27 1.852(11) . ?
P2 C22 1.826(13) . ?
P2 C33 1.847(11) . ?
O1 C1 1.262(13) . ?
O1 H2 1.2090 . ?
O2 C20 1.267(13) . ?
O2 H2 1.2949 . ?
C1 C2 1.486(18) . ?
C2 C7 1.379(17) . ?
C2 C3 1.431(16) . ?
C3 C4 1.391(17) . ?
C4 C5 1.374(17) . ?
C4 H4 0.9300 . ?
C5 C6 1.405(18) . ?
C5 H5 0.9300 . ?
C6 C7 1.379(19) . ?
C6 H6 0.9300 . ?
C7 H7 0.9300 . ?
C8 C9 1.396(17) . ?
C8 C13 1.357(16) . ?
C9 C10 1.354(18) . ?
C9 H9 0.9300 . ?
C10 C11 1.39(2) . ?
C10 H10 0.9300 . ?
C11 C12 1.341(18) . ?
C11 H11 0.9300 . ?
C12 C13 1.394(16) . ?
C12 H12 0.9300 . ?
C13 H13 0.9300 . ?
C14 C19 1.375(15) . ?
C14 C15 1.391(15) . ?
C15 C16 1.374(17) . ?
C15 H15 0.9300 . ?
C16 C17 1.350(19) . ?
C16 H16 0.9300 . ?
C17 C18 1.35(2) . ?
C17 H17 0.9300 . ?
C18 C19 1.365(16) . ?
C18 H18 0.9300 . ?
C19 H19 0.9300 . ?
C20 C21 1.423(18) . ?
C21 C22 1.425(16) . ?
C21 C26 1.422(17) . ?
C22 C23 1.384(18) . ?
C23 C24 1.379(18) . ?
C23 H23 0.9300 . ?
C24 C25 1.34(2) . ?
C24 H24 0.9300 . ?
C25 C26 1.39(2) . ?
C25 H25 0.9300 . ?
C26 H26 0.9300 . ?
C27 C32 1.377(16) . ?
C27 C28 1.355(15) . ?
C28 C29 1.414(18) . ?
C28 H28 0.9300 . ?
C29 C30 1.41(2) . ?
C29 H29 0.9300 . ?
C30 C31 1.312(19) . ?
C30 H30 0.9300 . ?
C31 C32 1.406(17) . ?
C31 H31 0.9300 . ?
C32 H32 0.9300 . ?
C33 C38 1.375(17) . ?
C33 C34 1.359(16) . ?
C34 C35 1.346(17) . ?
C34 H34 0.9300 . ?
C35 C36 1.361(19) . ?
C35 H35 0.9300 . ?
C36 C37 1.343(19) . ?
C36 H36 0.9300 . ?
C37 C38 1.361(17) . ?
C37 H37 0.9300 . ?
C38 H38 0.9300 . ?
Cl1 O6 1.386(11) . ?
Cl1 O5 1.374(13) . ?
Cl1 O4 1.418(11) . ?
Cl1 O3 1.457(8) . ?
